data_4134304
loop_
_publ_author_name
'Dolgopolova, Ekaterina A.'
'Berseneva, Anna A.'
'Faillace, Mart\'in S'
'Ejegbavwo, Otega A.'
'Leith, Gabrielle A.'
'Choi, Seok W.'
'Gregory, Haley N.'
'Rice, Allison M.'
'Smith, Mark D.'
'Chruszcz, Maksymilian'
'Garashchuk, Sophya'
'Mythreye, Karthikeyan'
'Shustova, Natalia B.'

_publ_section_title
;
 Confinement-Driven Photophysics in Cages, Covalent-Organic Frameworks,
 Metal-Organic Frameworks, and DNA.
;
_journal_name_full 'Journal of the American Chemical Society'
_journal_paper_doi 10.1021/jacs.9b13505
_journal_year 2020
_chemical_formula_moiety 'C14 H14 N2 O4'
_chemical_formula_sum 'C14 H14 N2 O4'
_chemical_formula_weight 274.27
_space_group_crystal_system monoclinic
_space_group_IT_number 14
_space_group_name_Hall '-P 2yn'
_space_group_name_H-M_alt 'P 1 21/n 1'
_atom_sites_solution_hydrogens mixed
_atom_sites_solution_primary dual
_audit_creation_date 2019-01-16
_audit_creation_method
;
Olex2 1.2
(compiled 2018.05.29 svn.r3508 for OlexSys, GUI svn.r5506)
;
_cell_angle_alpha 90
_cell_angle_beta 93.496(3)
_cell_angle_gamma 90
_cell_formula_units_Z 4
_cell_length_a 12.9298(6)
_cell_length_b 4.9895(2)
_cell_length_c 20.3524(10)
_cell_measurement_reflns_used 9950
_cell_measurement_temperature 100(2)
_cell_measurement_theta_max 27.504
_cell_measurement_theta_min 3.311
_cell_volume 1310.56(10)
_computing_cell_refinement 'SAINT+ Ver. 8.38A (Bruker-AXS, 2016)'
_computing_data_collection 'Bruker APEX3 v2016.5-0 (Bruker, 2016)'
_computing_data_reduction 'SAINT+ Ver. 8.38A (Bruker-AXS, 2016)'
_computing_molecular_graphics 'Olex2 (Dolomanov et al., 2009)'
_computing_publication_material 'Olex2 (Dolomanov et al., 2009)'
_computing_structure_refinement 'XL (Sheldrick, 2008)'
_computing_structure_solution 'XT (Sheldrick, 2015)'
_diffrn_ambient_temperature 100(2)
_diffrn_detector 'Bruker PHOTON-100 area detector'
_diffrn_detector_area_resol_mean 10.4
_diffrn_detector_type 'CMOS area detector'
_diffrn_measured_fraction_theta_full 0.999
_diffrn_measured_fraction_theta_max 0.999
_diffrn_measurement_device 'three-circle diffractometer'
_diffrn_measurement_device_type 'Bruker D8 QUEST'
_diffrn_measurement_method '\w and \f scans'
_diffrn_radiation_monochromator 'mirror optics'
_diffrn_radiation_probe x-ray
_diffrn_radiation_type MoK\a
_diffrn_radiation_wavelength 0.71073
_diffrn_reflns_av_R_equivalents 0.0517
_diffrn_reflns_av_unetI/netI 0.0230
_diffrn_reflns_Laue_measured_fraction_full 0.999
_diffrn_reflns_Laue_measured_fraction_max 0.999
_diffrn_reflns_limit_h_max 16
_diffrn_reflns_limit_h_min -16
_diffrn_reflns_limit_k_max 6
_diffrn_reflns_limit_k_min -6
_diffrn_reflns_limit_l_max 26
_diffrn_reflns_limit_l_min -26
_diffrn_reflns_number 28627
_diffrn_reflns_point_group_measured_fraction_full 0.999
_diffrn_reflns_point_group_measured_fraction_max 0.999
_diffrn_reflns_theta_full 27.535
_diffrn_reflns_theta_max 27.536
_diffrn_reflns_theta_min 3.157
_diffrn_source 'microfocus sealed X-ray tube'
_diffrn_source_type 'Incoatec I\ms'
_diffrn_standards_number 0
_exptl_absorpt_coefficient_mu 0.103
_exptl_absorpt_correction_T_max 0.7456
_exptl_absorpt_correction_T_min 0.6580
_exptl_absorpt_correction_type multi-scan
_exptl_absorpt_process_details
;
SADABS-2016/2 (Bruker,2016/2) was used for absorption correction.
wR2(int) was 0.0923 before and 0.0607 after correction.
The Ratio of minimum to maximum transmission is 0.8825.
The \l/2 correction factor is Not present.
;
_exptl_crystal_colour yellow
_exptl_crystal_colour_primary yellow
_exptl_crystal_density_diffrn 1.390
_exptl_crystal_description plate
_exptl_crystal_F_000 576
_exptl_crystal_size_max 0.18
_exptl_crystal_size_mid 0.12
_exptl_crystal_size_min 0.04
_refine_diff_density_max 0.294
_refine_diff_density_min -0.238
_refine_diff_density_rms 0.048
_refine_ls_extinction_coef 0.0162(19)
_refine_ls_extinction_expression Fc^*^=kFc[1+0.001xFc^2^\l^3^/sin(2\q)]^-1/4^
_refine_ls_extinction_method 'SHELXL-2018/3 (Sheldrick 2018)'
_refine_ls_goodness_of_fit_ref 1.018
_refine_ls_hydrogen_treatment mixed
_refine_ls_matrix_type full
_refine_ls_number_parameters 188
_refine_ls_number_reflns 3020
_refine_ls_number_restraints 0
_refine_ls_restrained_S_all 1.018
_refine_ls_R_factor_all 0.0498
_refine_ls_R_factor_gt 0.0398
_refine_ls_shift/su_max 0.000
_refine_ls_shift/su_mean 0.000
_refine_ls_structure_factor_coef Fsqd
_refine_ls_weighting_details 'w=1/[\s^2^(Fo^2^)+(0.0455P)^2^+0.7119P] where P=(Fo^2^+2Fc^2^)/3'
_refine_ls_weighting_scheme calc
_refine_ls_wR_factor_gt 0.0961
_refine_ls_wR_factor_ref 0.1022
_reflns_Friedel_coverage 0.000
_reflns_number_gt 2546
_reflns_number_total 3020
_reflns_threshold_expression 'I > 2\s(I)'
_cod_data_source_file ja9b13505_si_005.cif
_cod_data_source_block ead3100
_cod_depositor_comments
;
The following automatic conversions were performed:

data item '_diffrn_radiation_probe' value 'X-ray' was changed to
'x-ray' in accordance with the
/home/data/users/saulius/crontab/automatic-downloads/rss-feeds/ACS/lib/dictionaries/cif_core.dic
dictionary named 'cif_core.dic' version 2.4.2 last updated on
2011-04-26.

Automatic conversion script
Id: cif_fix_values 7556 2019-12-06 15:28:31Z antanas 
;
_cod_database_code 4134304
_shelx_shelxl_version_number 2018/3
_shelx_space_group_comment
;
The symmetry employed for this shelxl refinement is uniquely defined
by the following loop, which should always be used as a source of
symmetry information in preference to the above space-group names.
They are only intended as comments.
;
_shelx_estimated_absorpt_t_max 0.996
_shelx_estimated_absorpt_t_min 0.982
_olex2_refinement_description
;
1. Fixed Uiso
 At 1.2 times of:
  All C(H) groups, All C(H,H) groups
 At 1.5 times of:
  All C(H,H,H) groups
2.a Secondary CH2 refined with riding coordinates:
 C5(H5A,H5B)
2.b Aromatic/amide H refined with riding coordinates:
 C8(H8), C10(H10), C11(H11), C13(H13), C14(H14)
2.c Idealised Me refined as rotating group:
 C4(H4A,H4B,H4C), C7(H7A,H7B,H7C)
;
_olex2_submission_special_instructions 'No special instructions were received'

loop_
_space_group_symop_operation_xyz
'x, y, z'
'-x+1/2, y+1/2, -z+1/2'
'-x, -y, -z'
'x-1/2, -y-1/2, z-1/2'

loop_
_atom_site_label
_atom_site_type_symbol
_atom_site_fract_x
_atom_site_fract_y
_atom_site_fract_z
_atom_site_U_iso_or_equiv
_atom_site_adp_type
_atom_site_occupancy
_atom_site_site_symmetry_order
_atom_site_calc_flag
_atom_site_refinement_flags_posn
_atom_site_refinement_flags_adp
_atom_site_refinement_flags_occupancy
_atom_site_disorder_assembly
_atom_site_disorder_group
O1 O 0.40380(8) 0.7089(2) 0.47808(5) 0.0283(2) Uani 1 1 d . . . . .
O2 O 0.21154(8) 0.7037(2) 0.36214(5) 0.0280(2) Uani 1 1 d . . . . .
O3 O 0.12355(7) 0.5160(2) 0.44206(5) 0.0281(2) Uani 1 1 d . . . . .
O4 O 0.96264(7) 1.1445(2) 0.29623(5) 0.0266(2) Uani 1 1 d . . . . .
H4 H 0.9674(16) 1.077(5) 0.2560(12) 0.060(6) Uiso 1 1 d . . . . .
N1 N 0.38031(8) 0.3887(2) 0.39688(5) 0.0215(3) Uani 1 1 d . . . . .
N2 N 0.51293(8) 0.4749(2) 0.33365(5) 0.0205(2) Uani 1 1 d . . . . .
C1 C 0.43288(10) 0.5985(3) 0.42902(6) 0.0216(3) Uani 1 1 d . . . . .
C2 C 0.52252(10) 0.6453(3) 0.38926(6) 0.0200(3) Uani 1 1 d . . . . .
C3 C 0.42938(10) 0.3337(3) 0.33948(6) 0.0204(3) Uani 1 1 d . . . . .
C4 C 0.38627(11) 0.1371(3) 0.29057(7) 0.0266(3) Uani 1 1 d . . . . .
H4A H 0.369288 -0.029412 0.313059 0.040 Uiso 1 1 calc GR . . . .
H4B H 0.437611 0.100008 0.258267 0.040 Uiso 1 1 calc GR . . . .
H4C H 0.323411 0.210761 0.268041 0.040 Uiso 1 1 calc GR . . . .
C5 C 0.27918(10) 0.3058(3) 0.41618(7) 0.0234(3) Uani 1 1 d . . . . .
H5A H 0.282936 0.259795 0.463587 0.028 Uiso 1 1 calc R . . . .
H5B H 0.256137 0.144773 0.390918 0.028 Uiso 1 1 calc R . . . .
C6 C 0.20234(10) 0.5325(3) 0.40289(6) 0.0219(3) Uani 1 1 d . . . . .
C7 C 0.04647(12) 0.7267(4) 0.43192(10) 0.0401(4) Uani 1 1 d . . . . .
H7A H 0.019070 0.724888 0.385950 0.060 Uiso 1 1 calc GR . . . .
H7B H 0.078595 0.900956 0.442061 0.060 Uiso 1 1 calc GR . . . .
H7C H -0.010179 0.696299 0.460907 0.060 Uiso 1 1 calc GR . . . .
C8 C 0.59625(10) 0.8257(3) 0.40821(6) 0.0208(3) Uani 1 1 d . . . . .
H8 H 0.582709 0.924118 0.446705 0.025 Uiso 1 1 calc R . . . .
C9 C 0.69275(10) 0.8938(3) 0.37945(6) 0.0198(3) Uani 1 1 d . . . . .
C10 C 0.73134(10) 0.7504(3) 0.32688(6) 0.0201(3) Uani 1 1 d . . . . .
H10 H 0.694667 0.597842 0.309982 0.024 Uiso 1 1 calc R . . . .
C11 C 0.82184(10) 0.8274(3) 0.29926(6) 0.0213(3) Uani 1 1 d . . . . .
H11 H 0.847057 0.727715 0.263834 0.026 Uiso 1 1 calc R . . . .
C12 C 0.87605(10) 1.0520(3) 0.32355(6) 0.0210(3) Uani 1 1 d . . . . .
C13 C 0.84197(11) 1.1874(3) 0.37823(7) 0.0238(3) Uani 1 1 d . . . . .
H13 H 0.881025 1.333213 0.396703 0.029 Uiso 1 1 calc R . . . .
C14 C 0.75145(10) 1.1093(3) 0.40546(6) 0.0227(3) Uani 1 1 d . . . . .
H14 H 0.728583 1.203304 0.442485 0.027 Uiso 1 1 calc R . . . .

loop_
_atom_site_aniso_label
_atom_site_aniso_U_11
_atom_site_aniso_U_22
_atom_site_aniso_U_33
_atom_site_aniso_U_23
_atom_site_aniso_U_13
_atom_site_aniso_U_12
O1 0.0300(5) 0.0326(6) 0.0240(5) -0.0063(4) 0.0150(4) -0.0035(4)
O2 0.0302(5) 0.0261(5) 0.0280(5) 0.0056(4) 0.0036(4) -0.0036(4)
O3 0.0216(5) 0.0295(5) 0.0342(6) 0.0062(4) 0.0083(4) 0.0009(4)
O4 0.0259(5) 0.0320(6) 0.0232(5) -0.0021(4) 0.0121(4) -0.0061(4)
N1 0.0229(5) 0.0219(6) 0.0207(5) 0.0004(4) 0.0100(4) -0.0006(4)
N2 0.0237(5) 0.0214(6) 0.0173(5) 0.0004(4) 0.0073(4) 0.0021(4)
C1 0.0234(6) 0.0227(6) 0.0194(6) 0.0012(5) 0.0079(5) 0.0015(5)
C2 0.0219(6) 0.0224(6) 0.0165(6) 0.0015(5) 0.0085(5) 0.0031(5)
C3 0.0242(6) 0.0192(6) 0.0183(6) 0.0030(5) 0.0067(5) 0.0038(5)
C4 0.0318(7) 0.0257(7) 0.0230(7) -0.0014(6) 0.0077(6) -0.0029(6)
C5 0.0245(7) 0.0218(7) 0.0249(7) 0.0025(5) 0.0099(5) -0.0024(5)
C6 0.0216(6) 0.0229(7) 0.0212(6) -0.0019(5) 0.0027(5) -0.0056(5)
C7 0.0242(7) 0.0365(9) 0.0609(11) 0.0119(8) 0.0122(7) 0.0068(7)
C8 0.0240(6) 0.0224(6) 0.0167(6) 0.0003(5) 0.0076(5) 0.0033(5)
C9 0.0215(6) 0.0215(6) 0.0169(6) 0.0033(5) 0.0058(5) 0.0018(5)
C10 0.0232(6) 0.0197(6) 0.0180(6) 0.0003(5) 0.0047(5) 0.0013(5)
C11 0.0246(6) 0.0227(6) 0.0175(6) 0.0002(5) 0.0080(5) 0.0031(5)
C12 0.0201(6) 0.0250(7) 0.0185(6) 0.0039(5) 0.0068(5) 0.0009(5)
C13 0.0265(7) 0.0241(7) 0.0215(6) -0.0015(5) 0.0058(5) -0.0024(5)
C14 0.0268(7) 0.0245(7) 0.0178(6) -0.0019(5) 0.0087(5) 0.0014(5)

loop_
_atom_type_symbol
_atom_type_description
_atom_type_scat_dispersion_real
_atom_type_scat_dispersion_imag
_atom_type_scat_source
C C 0.0033 0.0016 'International Tables Vol C Tables 4.2.6.8 and 6.1.1.4'
H H 0.0000 0.0000 'International Tables Vol C Tables 4.2.6.8 and 6.1.1.4'
N N 0.0061 0.0033 'International Tables Vol C Tables 4.2.6.8 and 6.1.1.4'
O O 0.0106 0.0060 'International Tables Vol C Tables 4.2.6.8 and 6.1.1.4'

loop_
_geom_angle_atom_site_label_1
_geom_angle_atom_site_label_2
_geom_angle_atom_site_label_3
_geom_angle
_geom_angle_site_symmetry_1
_geom_angle_site_symmetry_3
_geom_angle_publ_flag
C6 O3 C7 114.34(11) . . ?
C12 O4 H4 110.7(14) . . ?
C1 N1 C3 108.00(10) . . ?
C1 N1 C5 120.75(11) . . ?
C3 N1 C5 129.58(12) . . ?
C3 N2 C2 106.56(10) . . ?
O1 C1 N1 123.99(12) . . ?
O1 C1 C2 132.14(13) . . ?
N1 C1 C2 103.86(11) . . ?
N2 C2 C1 108.12(11) . . ?
C8 C2 N2 130.92(11) . . ?
C8 C2 C1 120.96(12) . . ?
N1 C3 C4 121.53(12) . . ?
N2 C3 N1 113.19(12) . . ?
N2 C3 C4 125.26(12) . . ?
C3 C4 H4A 109.5 . . ?
C3 C4 H4B 109.5 . . ?
C3 C4 H4C 109.5 . . ?
H4A C4 H4B 109.5 . . ?
H4A C4 H4C 109.5 . . ?
H4B C4 H4C 109.5 . . ?
N1 C5 H5A 109.8 . . ?
N1 C5 H5B 109.8 . . ?
N1 C5 C6 109.29(11) . . ?
H5A C5 H5B 108.3 . . ?
C6 C5 H5A 109.8 . . ?
C6 C5 H5B 109.8 . . ?
O2 C6 O3 124.60(13) . . ?
O2 C6 C5 124.14(12) . . ?
O3 C6 C5 111.26(11) . . ?
O3 C7 H7A 109.5 . . ?
O3 C7 H7B 109.5 . . ?
O3 C7 H7C 109.5 . . ?
H7A C7 H7B 109.5 . . ?
H7A C7 H7C 109.5 . . ?
H7B C7 H7C 109.5 . . ?
C2 C8 H8 114.7 . . ?
C2 C8 C9 130.60(12) . . ?
C9 C8 H8 114.7 . . ?
C10 C9 C8 122.85(12) . . ?
C14 C9 C8 119.14(12) . . ?
C14 C9 C10 118.01(12) . . ?
C9 C10 H10 119.4 . . ?
C11 C10 C9 121.12(12) . . ?
C11 C10 H10 119.4 . . ?
C10 C11 H11 120.1 . . ?
C10 C11 C12 119.88(12) . . ?
C12 C11 H11 120.1 . . ?
O4 C12 C11 122.37(12) . . ?
O4 C12 C13 117.99(12) . . ?
C13 C12 C11 119.64(12) . . ?
C12 C13 H13 120.0 . . ?
C14 C13 C12 119.98(13) . . ?
C14 C13 H13 120.0 . . ?
C9 C14 H14 119.4 . . ?
C13 C14 C9 121.18(12) . . ?
C13 C14 H14 119.4 . . ?

loop_
_geom_bond_atom_site_label_1
_geom_bond_atom_site_label_2
_geom_bond_distance
_geom_bond_site_symmetry_2
_geom_bond_publ_flag
O1 C1 1.2196(16) . ?
O2 C6 1.2015(17) . ?
O3 C6 1.3339(16) . ?
O3 C7 1.4548(18) . ?
O4 H4 0.89(2) . ?
O4 C12 1.3606(15) . ?
N1 C1 1.3896(18) . ?
N1 C3 1.3903(16) . ?
N1 C5 1.4485(16) . ?
N2 C2 1.4149(17) . ?
N2 C3 1.3010(17) . ?
C1 C2 1.4721(17) . ?
C2 C8 1.3502(19) . ?
C3 C4 1.4820(19) . ?
C4 H4A 0.9800 . ?
C4 H4B 0.9800 . ?
C4 H4C 0.9800 . ?
C5 H5A 0.9900 . ?
C5 H5B 0.9900 . ?
C5 C6 1.5189(19) . ?
C7 H7A 0.9800 . ?
C7 H7B 0.9800 . ?
C7 H7C 0.9800 . ?
C8 H8 0.9500 . ?
C8 C9 1.4505(17) . ?
C9 C10 1.4039(17) . ?
C9 C14 1.4010(19) . ?
C10 H10 0.9500 . ?
C10 C11 1.3832(18) . ?
C11 H11 0.9500 . ?
C11 C12 1.3960(19) . ?
C12 C13 1.3960(18) . ?
C13 H13 0.9500 . ?
C13 C14 1.3815(18) . ?
C14 H14 0.9500 . ?

loop_
_geom_hbond_atom_site_label_D
_geom_hbond_atom_site_label_H
_geom_hbond_atom_site_label_A
_geom_hbond_distance_DH
_geom_hbond_distance_HA
_geom_hbond_distance_DA
_geom_hbond_angle_DHA
_geom_hbond_site_symmetry_A
_geom_hbond_publ_flag
O4 H4 N2 0.89(2) 1.93(2) 2.8116(15) 173(2) 2_655 yes

loop_
_geom_torsion_atom_site_label_1
_geom_torsion_atom_site_label_2
_geom_torsion_atom_site_label_3
_geom_torsion_atom_site_label_4
_geom_torsion
_geom_torsion_site_symmetry_1
_geom_torsion_site_symmetry_2
_geom_torsion_site_symmetry_3
_geom_torsion_site_symmetry_4
_geom_torsion_publ_flag
O1 C1 C2 N2 -174.21(15) . . . . ?
O1 C1 C2 C8 5.9(2) . . . . ?
O4 C12 C13 C14 176.62(12) . . . . ?
N1 C1 C2 N2 4.39(14) . . . . ?
N1 C1 C2 C8 -175.46(12) . . . . ?
N1 C5 C6 O2 25.56(18) . . . . ?
N1 C5 C6 O3 -154.66(11) . . . . ?
N2 C2 C8 C9 -3.7(3) . . . . ?
C1 N1 C3 N2 4.55(15) . . . . ?
C1 N1 C3 C4 -174.03(12) . . . . ?
C1 N1 C5 C6 64.43(15) . . . . ?
C1 C2 C8 C9 176.14(13) . . . . ?
C2 N2 C3 N1 -1.57(15) . . . . ?
C2 N2 C3 C4 176.94(13) . . . . ?
C2 C8 C9 C10 -7.1(2) . . . . ?
C2 C8 C9 C14 173.86(14) . . . . ?
C3 N1 C1 O1 173.55(13) . . . . ?
C3 N1 C1 C2 -5.20(14) . . . . ?
C3 N1 C5 C6 -99.00(16) . . . . ?
C3 N2 C2 C1 -1.83(14) . . . . ?
C3 N2 C2 C8 178.00(14) . . . . ?
C5 N1 C1 O1 6.9(2) . . . . ?
C5 N1 C1 C2 -171.84(11) . . . . ?
C5 N1 C3 N2 169.61(12) . . . . ?
C5 N1 C3 C4 -9.0(2) . . . . ?
C7 O3 C6 O2 0.0(2) . . . . ?
C7 O3 C6 C5 -179.80(12) . . . . ?
C8 C9 C10 C11 177.68(12) . . . . ?
C8 C9 C14 C13 -177.71(13) . . . . ?
C9 C10 C11 C12 -0.28(19) . . . . ?
C10 C9 C14 C13 3.2(2) . . . . ?
C10 C11 C12 O4 -176.73(12) . . . . ?
C10 C11 C12 C13 4.0(2) . . . . ?
C11 C12 C13 C14 -4.1(2) . . . . ?
C12 C13 C14 C9 0.4(2) . . . . ?
C14 C9 C10 C11 -3.27(19) . . . . ?
